data_7130870
loop_
_publ_author_name
'Zhou, Wei'
'Ogiwara, Naoki'
'Weng, Zhewei'
'Zhao, Congcong'
'Yan, Likai'
'Kikukawa, Yuji'
'Uchida, Sayaka'

_publ_section_title
;
 Vanadium-substituted polycationic Al-oxo cluster in a porous ionic
 crystal exhibiting Lewis acidity
;
_journal_name_full 'Chemical Communications'
_journal_paper_doi 10.1039/D2CC03545F
_journal_year 2022
_chemical_formula_moiety 'O40 P V3 W9, Al13 O40, 24[H2O]'
_chemical_formula_sum 'Al13 H48 O104 P V3 W9'
_chemical_formula_weight 3901.56
_space_group_crystal_system orthorhombic
_space_group_IT_number 62
_space_group_name_Hall '-P 2ac 2n'
_space_group_name_H-M_alt 'P n m a'
_atom_sites_solution_primary dual
_audit_creation_date 2022-08-03
_audit_creation_method
;
Olex2 1.5
(compiled 2022.04.07 svn.rca3783a0 for OlexSys, GUI svn.r6498)
;
_audit_update_record
;
2022-08-29 deposited with the CCDC.	2022-10-11 downloaded from the CCDC.
;
_cell_angle_alpha 90
_cell_angle_beta 90
_cell_angle_gamma 90
_cell_formula_units_Z 4
_cell_length_a 27.8523(4)
_cell_length_b 13.8253(2)
_cell_length_c 25.2206(4)
_cell_measurement_reflns_used 29669
_cell_measurement_temperature 153.15
_cell_measurement_theta_max 30.3510
_cell_measurement_theta_min 2.3050
_cell_volume 9711.6(3)
_computing_cell_refinement 'CrysAlisPro 1.171.40.84a (Rigaku OD, 2020)'
_computing_data_collection 'CrysAlisPro 1.171.40.84a (Rigaku OD, 2020)'
_computing_data_reduction 'CrysAlisPro 1.171.40.84a (Rigaku OD, 2020)'
_computing_molecular_graphics 'Olex2 1.5 (Dolomanov et al., 2009)'
_computing_publication_material 'Olex2 1.5 (Dolomanov et al., 2009)'
_computing_structure_refinement 'SHELXL 2019/2 (Sheldrick, 2015)'
_computing_structure_solution 'SHELXT  (Sheldrick, 2015)'
_diffrn_ambient_temperature 153.15
_diffrn_detector 'HPC area detector'
_diffrn_detector_area_resol_mean 10.0
_diffrn_detector_type 'Rigaku HyPix-6000 area detector'
_diffrn_measured_fraction_theta_full 0.999
_diffrn_measured_fraction_theta_max 0.889
_diffrn_measurement_details
;
List of Runs (angles in degrees, time in seconds):

  # Type    Start    End  Width  t~exp~   \w     \q     \k     \f   Frames
#--------------------------------------------------------------------------
  1  \w    -61.00 -35.00   0.50   36.44    --    5.00  45.00   0.00   52
  2  \w      0.00  38.00   0.50   36.44    --  -14.60  45.00  60.00   76
  3  \w    -90.00 -43.00   0.50   36.44    --  -14.60  45.00 150.00   94
  4  \w     44.00  70.00   0.50   36.44    --  -14.60  45.00 150.00   52
  5  \w   -104.00  26.00   0.50   36.44    --  -14.60  45.00  30.00  260
;
_diffrn_measurement_device 'three-circle diffractometer'
_diffrn_measurement_device_type 'Rigaku AFC HyPix-6000'
_diffrn_measurement_method '\w scans'
_diffrn_radiation_monochromator graphite
_diffrn_radiation_probe x-ray
_diffrn_radiation_type MoK\a
_diffrn_radiation_wavelength 0.71073
_diffrn_reflns_av_R_equivalents 0.0375
_diffrn_reflns_av_unetI/netI 0.0318
_diffrn_reflns_Laue_measured_fraction_full 0.999
_diffrn_reflns_Laue_measured_fraction_max 0.889
_diffrn_reflns_limit_h_max 37
_diffrn_reflns_limit_h_min -29
_diffrn_reflns_limit_k_max 19
_diffrn_reflns_limit_k_min -18
_diffrn_reflns_limit_l_max 33
_diffrn_reflns_limit_l_min -33
_diffrn_reflns_number 63808
_diffrn_reflns_point_group_measured_fraction_full 0.999
_diffrn_reflns_point_group_measured_fraction_max 0.889
_diffrn_reflns_theta_full 25.242
_diffrn_reflns_theta_max 30.449
_diffrn_reflns_theta_min 2.179
_diffrn_source 'rotating anode X-ray generator'
_diffrn_source_type 'Ultrax 18'
_exptl_absorpt_coefficient_mu 11.154
_exptl_absorpt_correction_T_max 0.02784
_exptl_absorpt_correction_T_min 0.00867
_exptl_absorpt_correction_type sphere
_exptl_absorpt_process_details
;
CrysAlisPro 1.171.40.84a (Rigaku Oxford Diffraction, 2020)
Spherical absorption correction
using equivalent radius and absorption coefficient.
Empirical absorption correction using spherical harmonics,
implemented in SCALE3 ABSPACK scaling algorithm.
;
_exptl_crystal_colour 'clear orangish orange'
_exptl_crystal_colour_lustre clear
_exptl_crystal_colour_modifier orangish
_exptl_crystal_colour_primary orange
_exptl_crystal_density_diffrn 2.668
_exptl_crystal_description block
_exptl_crystal_F_000 7196
_exptl_crystal_size_max 0.15
_exptl_crystal_size_mid 0.14
_exptl_crystal_size_min 0.1
_exptl_crystal_size_rad 0.400
_refine_diff_density_max 2.621
_refine_diff_density_min -3.527
_refine_diff_density_rms 0.390
_refine_ls_extinction_method none
_refine_ls_goodness_of_fit_ref 1.165
_refine_ls_hydrogen_treatment undef
_refine_ls_matrix_type full
_refine_ls_number_parameters 525
_refine_ls_number_reflns 13610
_refine_ls_number_restraints 2031
_refine_ls_restrained_S_all 1.094
_refine_ls_R_factor_all 0.0930
_refine_ls_R_factor_gt 0.0860
_refine_ls_shift/su_max 0.001
_refine_ls_shift/su_mean 0.000
_refine_ls_structure_factor_coef Fsqd
_refine_ls_weighting_details 'w=1/[\s^2^(Fo^2^)+(0.0395P)^2^+578.6611P] where P=(Fo^2^+2Fc^2^)/3'
_refine_ls_weighting_scheme calc
_refine_ls_wR_factor_gt 0.1963
_refine_ls_wR_factor_ref 0.1991
_reflns_Friedel_coverage 0.000
_reflns_number_gt 11985
_reflns_number_total 13610
_reflns_threshold_expression 'I > 2\s(I)'
_cod_data_source_file d2cc03545f2.cif
_cod_data_source_block exp_182_sq
_cod_database_code 7130870
_shelx_shelxl_version_number 2019/2
_shelx_space_group_comment
;
The symmetry employed for this shelxl refinement is uniquely defined
by the following loop, which should always be used as a source of
symmetry information in preference to the above space-group names.
They are only intended as comments.
;
_shelx_estimated_absorpt_t_max 0.402
_shelx_estimated_absorpt_t_min 0.285
_olex2_refinement_description
;
1. Shared sites
{W1, V1}
{W2, V2}
{W3, V3}
{W4, V4}
{W5, V5}
{W6, V6}
{W7, V7}
2. Restrained distances
 W6-O26 \\sim W6-O25
 with sigma of 0.02
 V6-O26 \\sim V6-O25
 with sigma of 0.02
3. Rigid bond restraints
 All non-hydrogen atoms
 with sigma for 1-2 distances of 0.01 and sigma for 1-3 distances of 0.01
4. Uiso/Uaniso restraints and constraints
All non-hydrogen atoms have similar U: within 2A with sigma of 0.04 and sigma
for terminal atoms of 0.08 within 2A
Uanis(W1) = Uanis(V1)
Uanis(W2) = Uanis(V2)
Uanis(W3) = Uanis(V3)
Uanis(W4) = Uanis(V4)
Uanis(W5) = Uanis(V5)
Uanis(W6) = Uanis(V6)
Uanis(W7) = Uanis(V7)
5. Rigid body (RIGU) restrains
 All non-hydrogen atoms
 with sigma for 1-2 distances of 0.004 and sigma for 1-3 distances of 0.004
6. Others
 1*[Sof(W1)+Sof(V1)]+1*[Sof(W2)+Sof(V2)]+1*[Sof(W3)+Sof(V3)]+0.5*[Sof(W4)+
 Sof(V4)]+1*[Sof(W5)+Sof(V5)]+0.5*[Sof(W6)+Sof(V6)]+1*[Sof(W7)+Sof(V7)]=4.5
 with esd of 0.0001
 Sof(V1)=1-FVAR(1)
 Sof(W1)=FVAR(1)
 Sof(V2)=1-FVAR(2)
 Sof(W2)=FVAR(2)
 Sof(V3)=1-FVAR(3)
 Sof(W3)=FVAR(3)
 Sof(V4)=0.5*(1-FVAR(5))
 Sof(W4)=0.5*FVAR(5)
 Sof(V5)=1-FVAR(5)
 Sof(W5)=FVAR(5)
 Sof(V6)=0.5*(1-FVAR(7))
 Sof(W6)=0.5*FVAR(7)
 Sof(V7)=1-FVAR(7)
 Sof(W7)=FVAR(7)
 Sof(O25)=0.5*(1-FVAR(9))
 Sof(O26)=0.5*FVAR(9)
;
_platon_squeeze_special_details 'Precise number of lattice water molecules is calculated by TG analysis.'
_platon_squeeze_void_probe_radius 1.20
_olex2_submission_special_instructions 'No special instructions were received'
_oxdiff_exptl_absorpt_empirical_details
;
Empirical correction (ABSPACK) includes:
- Absorption correction using spherical harmonics
- Frame scaling
;

loop_
_space_group_symop_operation_xyz
'x, y, z'
'-x+1/2, -y, z+1/2'
'-x, y+1/2, -z'
'x+1/2, -y+1/2, -z+1/2'
'-x, -y, -z'
'x-1/2, y, -z-1/2'
'x, -y-1/2, z'
'-x-1/2, y-1/2, z-1/2'

loop_
_atom_site_label
_atom_site_type_symbol
_atom_site_fract_x
_atom_site_fract_y
_atom_site_fract_z
_atom_site_U_iso_or_equiv
_atom_site_adp_type
_atom_site_occupancy
_atom_site_site_symmetry_order
_atom_site_calc_flag
_atom_site_refinement_flags_posn
_atom_site_refinement_flags_adp
_atom_site_refinement_flags_occupancy
_atom_site_disorder_assembly
_atom_site_disorder_group
W1 W 0.79232(2) 0.38369(5) 0.71741(3) 0.0339(2) Uani 0.840(3) 1 d . U P . .
W2 W 0.67946(2) 0.38301(5) 0.76724(3) 0.02890(18) Uani 0.852(3) 1 d . U P . .
W3 W 0.76698(3) 0.50574(6) 0.83018(4) 0.0389(3) Uani 0.638(3) 1 d . U P . .
W4 W 0.65206(3) 0.250000 0.89047(4) 0.0366(3) Uani 0.840(5) 2 d S TU P . .
W5 W 0.73997(3) 0.37223(8) 0.95374(3) 0.0410(3) Uani 0.697(3) 1 d . U P . .
W6 W 0.88816(3) 0.250000 0.78700(4) 0.0292(3) Uani 0.824(4) 2 d DS TU P . .
W7 W 0.86231(3) 0.37194(6) 0.89993(3) 0.0272(2) Uani 0.641(3) 1 d . U P . .
V1 V 0.79232(2) 0.38369(5) 0.71741(3) 0.0339(2) Uani 0.160(3) 1 d . U P . .
V2 V 0.67946(2) 0.38301(5) 0.76724(3) 0.02890(18) Uani 0.148(3) 1 d . U P . .
V3 V 0.76698(3) 0.50574(6) 0.83018(4) 0.0389(3) Uani 0.362(3) 1 d . U P . .
V4 V 0.65206(3) 0.250000 0.89047(4) 0.0366(3) Uani 0.160(5) 2 d S TU P . .
V5 V 0.73997(3) 0.37223(8) 0.95374(3) 0.0410(3) Uani 0.303(3) 1 d . U P . .
V6 V 0.88816(3) 0.250000 0.78700(4) 0.0292(3) Uani 0.176(4) 2 d DS TU P . .
V7 V 0.86231(3) 0.37194(6) 0.89993(3) 0.0272(2) Uani 0.359(3) 1 d . U P . .
P1 P 0.76859(14) 0.250000 0.83542(16) 0.0143(7) Uani 1 2 d S TU P . .
Al1 Al 0.4871(2) 0.750000 0.7305(2) 0.0266(11) Uani 1 2 d S TU P . .
Al2 Al 0.56998(15) 0.6462(3) 0.76824(17) 0.0265(8) Uani 1 1 d . U . . .
Al3 Al 0.6759(2) 0.750000 0.7249(2) 0.0273(11) Uani 1 2 d S TU P . .
Al4 Al 0.5821(2) 0.750000 0.6497(2) 0.0245(10) Uani 1 2 d S TU P . .
Al5 Al 0.68859(15) 0.6444(4) 0.62542(17) 0.0311(9) Uani 1 1 d . U . . .
Al6 Al 0.60547(15) 0.5381(3) 0.58823(16) 0.0272(8) Uani 1 1 d . U . . .
Al7 Al 0.51892(15) 0.5517(3) 0.65558(17) 0.0270(8) Uani 1 1 d . U . . .
Al8 Al 0.52074(15) 0.6451(3) 0.55107(16) 0.0252(8) Uani 1 1 d . U . . .
O1 O 0.7136(5) 0.750000 0.7873(6) 0.031(3) Uani 1 2 d S TU P . .
O2 O 0.7156(3) 0.6536(8) 0.6931(4) 0.0316(18) Uani 1 1 d . U . . .
O3 O 0.7393(4) 0.5559(10) 0.6044(4) 0.044(3) Uani 1 1 d . U . . .
O4 O 0.7215(5) 0.750000 0.6003(6) 0.034(2) Uani 1 2 d S TU P . .
O5 O 0.6481(4) 0.5440(7) 0.6433(4) 0.0307(17) Uani 1 1 d . U . . .
O6 O 0.6357(3) 0.6511(7) 0.7529(4) 0.0275(16) Uani 1 1 d . U . . .
O7 O 0.6464(5) 0.750000 0.6550(5) 0.0245(18) Uani 1 2 d S TU P . .
O8 O 0.6518(3) 0.6280(7) 0.5636(4) 0.0266(15) Uani 1 1 d . U . . .
O9 O 0.6357(4) 0.4269(8) 0.5570(4) 0.038(2) Uani 1 1 d . U . . .
O10 O 0.5801(4) 0.5522(7) 0.8229(4) 0.0326(19) Uani 1 1 d . U . . .
O11 O 0.5778(5) 0.750000 0.8171(6) 0.032(2) Uani 1 2 d S TU P . .
O12 O 0.5549(3) 0.5540(7) 0.7180(4) 0.0276(16) Uani 1 1 d . U . . .
O13 O 0.5611(4) 0.4630(7) 0.6251(4) 0.0294(16) Uani 1 1 d . U . . .
O14 O 0.5648(3) 0.5482(7) 0.5305(4) 0.0258(16) Uani 1 1 d . U . . .
O15 O 0.5607(3) 0.6428(7) 0.6169(4) 0.0257(14) Uani 1 1 d . U . . .
O16 O 0.5568(5) 0.750000 0.7176(5) 0.0251(18) Uani 1 2 d S TU P . .
O17 O 0.5037(3) 0.6551(7) 0.7824(4) 0.0277(16) Uani 1 1 d . U . . .
O18 O 0.4786(3) 0.6500(7) 0.6820(4) 0.0293(17) Uani 1 1 d . U . . .
O19 O 0.4797(4) 0.4516(8) 0.6834(4) 0.037(2) Uani 1 1 d . U . . .
O20 O 0.4859(3) 0.5565(7) 0.5902(4) 0.0266(16) Uani 1 1 d . U . . .
O21 O 0.5523(5) 0.750000 0.5190(5) 0.025(2) Uani 1 2 d S TU P . .
O22 O 0.4831(3) 0.6248(7) 0.4863(4) 0.0273(18) Uani 1 1 d . U . . .
O23 O 0.4827(5) 0.750000 0.5722(6) 0.030(2) Uani 1 2 d S TU P . .
O24 O 0.4205(5) 0.750000 0.7473(5) 0.036(3) Uani 1 2 d S TU P . .
O25 O 0.929(5) 0.250000 0.737(5) 0.032(6) Uani 0.17(11) 2 d DS TU P A 2
O26 O 0.9408(9) 0.250000 0.7523(14) 0.032(4) Uani 0.83(11) 2 d DS TU P A 1
O27 O 0.8505(4) 0.3419(8) 0.7504(4) 0.0340(18) Uani 1 1 d . U . . .
O28 O 0.9025(4) 0.3477(8) 0.8407(4) 0.0315(17) Uani 1 1 d . U . . .
O29 O 0.8115(4) 0.4280(10) 0.6583(5) 0.049(3) Uani 1 1 d . U . . .
O30 O 0.7841(6) 0.250000 0.7020(6) 0.037(3) Uani 1 2 d S TU P . .
O31 O 0.7938(4) 0.4982(8) 0.7588(5) 0.0398(18) Uani 1 1 d . U . . .
O32 O 0.7249(4) 0.4021(8) 0.7096(4) 0.0318(17) Uani 1 1 d . U . . .
O33 O 0.8228(5) 0.250000 0.8501(5) 0.0279(19) Uani 1 2 d S TU P A .
O34 O 0.8823(5) 0.250000 0.9269(6) 0.029(2) Uani 1 2 d S TU P A .
O35 O 0.8980(4) 0.4506(8) 0.9330(4) 0.033(2) Uani 1 1 d . U . . .
O36 O 0.8262(4) 0.4609(8) 0.8570(4) 0.0349(18) Uani 1 1 d . U . . .
O37 O 0.7566(3) 0.3411(7) 0.8025(4) 0.0262(14) Uani 1 1 d . U . . .
O38 O 0.6776(5) 0.250000 0.7488(6) 0.030(2) Uani 1 2 d S TU P . .
O39 O 0.6289(4) 0.4270(8) 0.7363(4) 0.035(2) Uani 1 1 d . U . . .
O40 O 0.7041(4) 0.4968(8) 0.7970(4) 0.0380(19) Uani 1 1 d . U . . .
O41 O 0.7734(5) 0.6242(9) 0.8428(6) 0.056(3) Uani 1 1 d . U . . .
O42 O 0.6562(3) 0.3419(8) 0.8351(4) 0.0344(18) Uani 1 1 d . U . . .
O43 O 0.7393(4) 0.4592(9) 0.8967(4) 0.0398(18) Uani 1 1 d . U . . .
O44 O 0.7385(5) 0.250000 0.8860(5) 0.0277(19) Uani 1 2 d S TU P A .
O45 O 0.8076(4) 0.3657(8) 0.9438(4) 0.0337(18) Uani 1 1 d . U . . .
O46 O 0.7423(5) 0.250000 0.9898(6) 0.040(2) Uani 1 2 d S TU P . .
O47 O 0.7347(4) 0.4516(11) 1.0044(5) 0.052(3) Uani 1 1 d . U . . .
O48 O 0.6730(4) 0.3459(10) 0.9386(4) 0.043(2) Uani 1 1 d . U . . .
O49 O 0.5921(6) 0.250000 0.9039(7) 0.050(4) Uani 1 2 d S TU P . .

loop_
_atom_site_aniso_label
_atom_site_aniso_U_11
_atom_site_aniso_U_22
_atom_site_aniso_U_33
_atom_site_aniso_U_23
_atom_site_aniso_U_13
_atom_site_aniso_U_12
W1 0.0312(3) 0.0380(4) 0.0324(3) 0.0120(3) -0.0056(3) -0.0068(3)
W2 0.0282(3) 0.0238(3) 0.0348(3) -0.0003(3) -0.0089(2) 0.0027(2)
W3 0.0411(5) 0.0234(4) 0.0522(6) -0.0046(4) -0.0215(4) 0.0021(3)
W4 0.0227(5) 0.0619(7) 0.0252(5) 0.000 -0.0006(3) 0.000
W5 0.0324(4) 0.0614(6) 0.0291(4) -0.0134(4) -0.0055(3) 0.0124(4)
W6 0.0219(4) 0.0382(5) 0.0275(5) 0.000 -0.0002(3) 0.000
W7 0.0263(4) 0.0249(4) 0.0305(4) -0.0029(3) -0.0068(3) -0.0014(3)
V1 0.0312(3) 0.0380(4) 0.0324(3) 0.0120(3) -0.0056(3) -0.0068(3)
V2 0.0282(3) 0.0238(3) 0.0348(3) -0.0003(3) -0.0089(2) 0.0027(2)
V3 0.0411(5) 0.0234(4) 0.0522(6) -0.0046(4) -0.0215(4) 0.0021(3)
V4 0.0227(5) 0.0619(7) 0.0252(5) 0.000 -0.0006(3) 0.000
V5 0.0324(4) 0.0614(6) 0.0291(4) -0.0134(4) -0.0055(3) 0.0124(4)
V6 0.0219(4) 0.0382(5) 0.0275(5) 0.000 -0.0002(3) 0.000
V7 0.0263(4) 0.0249(4) 0.0305(4) -0.0029(3) -0.0068(3) -0.0014(3)
P1 0.0142(16) 0.0126(16) 0.0161(17) 0.000 0.0046(13) 0.000
Al1 0.025(2) 0.027(3) 0.028(3) 0.000 0.005(2) 0.000
Al2 0.0287(18) 0.0214(17) 0.0295(18) 0.0037(15) -0.0038(15) -0.0010(14)
Al3 0.027(3) 0.028(3) 0.027(3) 0.000 -0.005(2) 0.000
Al4 0.023(2) 0.025(2) 0.026(2) 0.000 0.0018(18) 0.000
Al5 0.0260(18) 0.040(2) 0.0271(18) -0.0025(17) -0.0022(15) 0.0077(16)
Al6 0.0320(19) 0.0230(18) 0.0264(18) -0.0046(15) -0.0063(14) 0.0037(15)
Al7 0.0300(19) 0.0236(18) 0.0275(18) -0.0004(15) -0.0038(14) -0.0018(15)
Al8 0.0279(18) 0.0220(17) 0.0257(17) 0.0015(14) -0.0033(14) 0.0002(14)
O1 0.030(6) 0.036(7) 0.027(5) 0.000 -0.009(4) 0.000
O2 0.027(4) 0.040(5) 0.028(3) -0.003(3) -0.003(3) 0.003(3)
O3 0.039(5) 0.064(6) 0.030(5) -0.006(4) -0.006(4) 0.028(4)
O4 0.026(5) 0.051(5) 0.026(5) 0.000 -0.006(4) 0.000
O5 0.039(4) 0.028(4) 0.026(4) -0.003(3) -0.010(3) 0.005(3)
O6 0.028(3) 0.029(4) 0.025(4) -0.001(3) -0.003(3) 0.001(3)
O7 0.025(3) 0.019(4) 0.030(4) 0.000 -0.001(3) 0.000
O8 0.027(3) 0.027(4) 0.026(3) 0.000(3) -0.002(3) 0.008(3)
O9 0.045(5) 0.030(4) 0.039(5) -0.010(4) -0.007(4) 0.011(4)
O10 0.041(5) 0.026(4) 0.030(4) 0.000(3) -0.003(4) -0.003(4)
O11 0.038(6) 0.028(5) 0.030(5) 0.000 0.000(4) 0.000
O12 0.028(4) 0.027(4) 0.028(3) -0.002(3) -0.004(3) 0.000(3)
O13 0.038(4) 0.023(3) 0.027(4) -0.001(3) -0.003(3) 0.002(3)
O14 0.030(3) 0.023(4) 0.024(3) 0.001(3) -0.002(3) 0.001(3)
O15 0.026(3) 0.024(3) 0.027(3) -0.002(2) -0.002(2) -0.002(2)
O16 0.025(4) 0.022(4) 0.029(4) 0.000 0.000(3) 0.000
O17 0.031(3) 0.026(4) 0.027(4) -0.001(3) 0.001(3) -0.003(3)
O18 0.030(4) 0.031(4) 0.027(4) -0.001(3) 0.001(3) 0.000(3)
O19 0.039(5) 0.033(4) 0.039(5) 0.007(4) -0.002(4) -0.010(4)
O20 0.031(4) 0.022(4) 0.027(3) -0.002(3) -0.005(3) -0.004(3)
O21 0.029(5) 0.016(4) 0.031(5) 0.000 -0.004(4) 0.000
O22 0.034(4) 0.022(4) 0.026(4) -0.001(3) -0.006(3) 0.000(3)
O23 0.029(5) 0.027(4) 0.032(6) 0.000 -0.005(4) 0.000
O24 0.024(4) 0.068(9) 0.016(5) 0.000 -0.002(4) 0.000
O25 0.025(9) 0.038(14) 0.031(9) 0.000 0.000(8) 0.000
O26 0.022(5) 0.047(9) 0.027(9) 0.000 -0.002(6) 0.000
O27 0.029(3) 0.043(4) 0.031(4) -0.002(3) -0.003(3) 0.001(3)
O28 0.029(4) 0.033(4) 0.032(3) 0.004(3) -0.001(3) -0.002(3)
O29 0.041(5) 0.068(6) 0.038(4) 0.019(4) -0.008(3) -0.015(5)
O30 0.036(6) 0.040(4) 0.034(6) 0.000 -0.006(5) 0.000
O31 0.032(4) 0.038(4) 0.049(3) 0.005(3) -0.019(3) 0.003(3)
O32 0.032(3) 0.032(4) 0.032(3) -0.003(3) -0.010(2) -0.001(3)
O33 0.019(3) 0.035(4) 0.030(4) 0.000 -0.005(3) 0.000
O34 0.028(5) 0.029(4) 0.031(5) 0.000 0.002(4) 0.000
O35 0.036(4) 0.036(4) 0.028(4) 0.001(3) -0.009(3) -0.004(4)
O36 0.031(3) 0.033(4) 0.040(4) 0.002(3) -0.007(3) -0.002(3)
O37 0.023(3) 0.025(3) 0.030(3) 0.004(2) -0.005(2) -0.001(2)
O38 0.032(6) 0.026(4) 0.032(5) 0.000 -0.013(4) 0.000
O39 0.033(4) 0.033(5) 0.040(5) -0.004(4) -0.012(3) 0.007(3)
O40 0.038(4) 0.034(4) 0.042(4) -0.013(3) -0.012(3) 0.005(3)
O41 0.064(7) 0.029(4) 0.074(7) -0.005(3) -0.042(5) 0.003(3)
O42 0.024(4) 0.044(4) 0.034(3) -0.006(3) -0.006(3) 0.007(3)
O43 0.030(4) 0.045(4) 0.044(3) -0.008(3) -0.016(3) 0.009(3)
O44 0.020(3) 0.045(5) 0.018(3) 0.000 0.000(3) 0.000
O45 0.028(3) 0.037(4) 0.036(4) 0.002(3) -0.002(3) 0.008(3)
O46 0.026(6) 0.066(5) 0.028(5) 0.000 0.000(4) 0.000
O47 0.038(5) 0.076(6) 0.042(4) -0.023(4) -0.011(4) 0.018(5)
O48 0.030(3) 0.067(5) 0.032(4) -0.012(4) -0.002(3) 0.008(3)
O49 0.027(4) 0.079(10) 0.044(8) 0.000 0.002(4) 0.000

loop_
_atom_type_symbol
_atom_type_description
_atom_type_scat_dispersion_real
_atom_type_scat_dispersion_imag
_atom_type_scat_source
Al Al 0.0645 0.0514 'International Tables Vol C Tables 4.2.6.8 and 6.1.1.4'
H H 0.0000 0.0000 'International Tables Vol C Tables 4.2.6.8 and 6.1.1.4'
O O 0.0106 0.0060 'International Tables Vol C Tables 4.2.6.8 and 6.1.1.4'
P P 0.1023 0.0942 'International Tables Vol C Tables 4.2.6.8 and 6.1.1.4'
V V 0.3005 0.5294 'International Tables Vol C Tables 4.2.6.8 and 6.1.1.4'
W W -0.8490 6.8722 'International Tables Vol C Tables 4.2.6.8 and 6.1.1.4'

loop_
_geom_angle_atom_site_label_1
_geom_angle_atom_site_label_2
_geom_angle_atom_site_label_3
_geom_angle
_geom_angle_site_symmetry_1
_geom_angle_site_symmetry_3
_geom_angle_publ_flag
O27 W1 O37 83.7(4) . . ?
O29 W1 O27 102.9(5) . . ?
O29 W1 O30 102.1(7) . . ?
O29 W1 O31 100.1(6) . . ?
O29 W1 O32 99.9(5) . . ?
O29 W1 O37 171.3(5) . . ?
O30 W1 O27 84.1(6) . . ?
O30 W1 O32 89.4(6) . . ?
O30 W1 O37 84.0(5) . . ?
O31 W1 O27 89.7(4) . . ?
O31 W1 O30 157.8(6) . . ?
O31 W1 O32 88.1(4) . . ?
O31 W1 O37 74.1(4) . . ?
O32 W1 O27 157.1(4) . . ?
O32 W1 O37 73.8(4) . . ?
O32 W2 O37 74.2(4) . . ?
O38 W2 O32 88.0(6) . . ?
O38 W2 O37 83.1(5) . . ?
O38 W2 O42 85.5(6) . . ?
O39 W2 O32 98.3(5) . . ?
O39 W2 O37 170.8(5) . . ?
O39 W2 O38 102.1(5) . . ?
O39 W2 O40 100.6(5) . . ?
O39 W2 O42 103.5(5) . . ?
O40 W2 O32 87.0(5) . . ?
O40 W2 O37 74.1(4) . . ?
O40 W2 O38 157.2(5) . . ?
O40 W2 O42 90.8(5) . . ?
O42 W2 O32 158.1(4) . . ?
O42 W2 O37 84.2(4) . . ?
O31 W3 O37 74.2(4) . . ?
O31 W3 O43 157.6(5) . . ?
O36 W3 O31 88.8(4) . . ?
O36 W3 O37 84.2(4) . . ?
O36 W3 O40 157.0(5) . . ?
O36 W3 O43 85.9(4) . . ?
O40 W3 O31 86.8(4) . . ?
O40 W3 O37 72.9(4) . . ?
O40 W3 O43 89.6(5) . . ?
O41 W3 O31 100.7(7) . . ?
O41 W3 O36 99.2(5) . . ?
O41 W3 O37 173.9(5) . . ?
O41 W3 O40 103.8(5) . . ?
O41 W3 O43 101.6(6) . . ?
O43 W3 O37 83.7(4) . . ?
O42 W4 O42 84.4(6) . 7_565 ?
O42 W4 O44 84.5(4) 7_565 . ?
O42 W4 O44 84.5(4) . . ?
O48 W4 O42 89.1(5) 7_565 7_565 ?
O48 W4 O42 157.9(4) . 7_565 ?
O48 W4 O42 157.9(4) 7_565 . ?
O48 W4 O42 89.1(5) . . ?
O48 W4 O44 73.9(4) 7_565 . ?
O48 W4 O44 73.9(4) . . ?
O48 W4 O48 89.1(8) . 7_565 ?
O49 W4 O42 101.9(5) . . ?
O49 W4 O42 101.9(5) . 7_565 ?
O49 W4 O44 171.2(7) . . ?
O49 W4 O48 100.1(5) . 7_565 ?
O49 W4 O48 100.1(5) . . ?
O43 W5 O44 84.6(4) . . ?
O43 W5 O45 86.5(5) . . ?
O43 W5 O46 158.1(5) . . ?
O43 W5 O48 87.7(5) . . ?
O45 W5 O44 83.7(5) . . ?
O45 W5 O46 89.3(5) . . ?
O45 W5 O48 156.6(5) . . ?
O46 W5 O44 73.6(4) . . ?
O46 W5 O48 87.7(6) . . ?
O47 W5 O43 99.4(6) . . ?
O47 W5 O44 172.8(6) . . ?
O47 W5 O45 102.4(5) . . ?
O47 W5 O46 102.5(6) . . ?
O47 W5 O48 100.9(5) . . ?
O48 W5 O44 73.2(5) . . ?
O25 W6 O27 91(5) . . ?
O25 W6 O28 112(4) . . ?
O25 W6 O33 173(7) . . ?
O26 W6 O27 103.0(10) . 7_565 ?
O26 W6 O27 103.0(10) . . ?
O26 W6 O28 100.4(10) . 7_565 ?
O26 W6 O28 100.4(10) . . ?
O26 W6 O33 169.7(14) . . ?
O27 W6 O27 84.6(7) . 7_565 ?
O27 W6 O28 89.3(4) . . ?
O27 W6 O28 89.3(4) 7_565 7_565 ?
O27 W6 O28 156.5(4) . 7_565 ?
O27 W6 O28 156.5(4) 7_565 . ?
O27 W6 O33 84.5(4) . . ?
O27 W6 O33 84.5(4) 7_565 . ?
O28 W6 O28 87.5(6) . 7_565 ?
O28 W6 O33 72.4(4) 7_565 . ?
O28 W6 O33 72.4(4) . . ?
O28 W7 O33 74.4(5) . . ?
O28 W7 O34 87.3(5) . . ?
O28 W7 O36 88.7(5) . . ?
O34 W7 O33 72.3(4) . . ?
O34 W7 O36 157.2(5) . . ?
O35 W7 O28 98.9(5) . . ?
O35 W7 O33 171.6(5) . . ?
O35 W7 O34 102.8(5) . . ?
O35 W7 O36 100.0(5) . . ?
O35 W7 O45 102.4(5) . . ?
O36 W7 O33 85.1(4) . . ?
O45 W7 O28 158.7(5) . . ?
O45 W7 O33 84.5(5) . . ?
O45 W7 O34 89.2(5) . . ?
O45 W7 O36 86.4(4) . . ?
O37 P1 O33 109.8(5) . . ?
O37 P1 O33 109.8(5) 7_565 . ?
O37 P1 O37 109.2(7) 7_565 . ?
O44 P1 O33 109.5(8) . . ?
O44 P1 O37 109.3(5) . 7_565 ?
O44 P1 O37 109.3(5) . . ?
O17 Al1 O16 82.8(5) . . ?
O17 Al1 O16 82.8(5) 7_575 . ?
O17 Al1 O17 86.8(6) 7_575 . ?
O18 Al1 O16 90.9(5) 7_575 . ?
O18 Al1 O16 90.9(4) . . ?
O18 Al1 O17 172.5(5) 7_575 . ?
O18 Al1 O17 88.3(4) 7_575 7_575 ?
O18 Al1 O17 172.5(5) . 7_575 ?
O18 Al1 O17 88.3(4) . . ?
O18 Al1 O18 95.9(7) 7_575 . ?
O18 Al1 O24 91.3(5) . . ?
O18 Al1 O24 91.3(5) 7_575 . ?
O24 Al1 O16 176.6(7) . . ?
O24 Al1 O17 94.8(5) . 7_575 ?
O24 Al1 O17 94.8(5) . . ?
O6 Al2 O10 91.7(5) . . ?
O6 Al2 O11 89.8(6) . . ?
O6 Al2 O16 91.3(5) . . ?
O6 Al2 O17 174.1(5) . . ?
O10 Al2 O16 174.5(5) . . ?
O11 Al2 O10 91.6(5) . . ?
O11 Al2 O16 83.8(5) . . ?
O12 Al2 O6 96.0(5) . . ?
O12 Al2 O10 93.4(5) . . ?
O12 Al2 O11 172.2(6) . . ?
O12 Al2 O16 90.9(4) . . ?
O12 Al2 O17 87.3(5) . . ?
O17 Al2 O10 93.0(5) . . ?
O17 Al2 O11 86.5(6) . . ?
O17 Al2 O16 83.8(5) . . ?
O1 Al3 O2 91.6(5) . 7_575 ?
O1 Al3 O2 91.6(5) . . ?
O1 Al3 O6 91.1(5) . 7_575 ?
O1 Al3 O6 91.1(5) . . ?
O1 Al3 O7 171.2(7) . . ?
O2 Al3 O2 88.5(7) 7_575 . ?
O2 Al3 O7 82.1(5) 7_575 . ?
O2 Al3 O7 82.1(5) . . ?
O6 Al3 O2 89.7(4) 7_575 7_575 ?
O6 Al3 O2 89.7(4) . . ?
O6 Al3 O2 176.9(5) 7_575 . ?
O6 Al3 O2 176.9(5) . 7_575 ?
O6 Al3 O6 91.9(6) . 7_575 ?
O6 Al3 O7 95.0(4) 7_575 . ?
O6 Al3 O7 95.0(4) . . ?
O7 Al4 O15 111.4(4) . . ?
O7 Al4 O15 111.4(4) . 7_575 ?
O7 Al4 O16 108.1(7) . . ?
O15 Al4 O15 110.9(7) . 7_575 ?
O15 Al4 O16 107.4(4) 7_575 . ?
O15 Al4 O16 107.4(4) . . ?
O2 Al5 O3 90.0(5) . . ?
O2 Al5 O7 81.2(5) . . ?
O2 Al5 O8 170.0(5) . . ?
O3 Al5 O7 168.6(6) . . ?
O4 Al5 O2 93.4(6) . . ?
O4 Al5 O3 92.4(6) . . ?
O4 Al5 O5 171.0(6) . . ?
O4 Al5 O7 81.0(5) . . ?
O4 Al5 O8 94.7(6) . . ?
O5 Al5 O2 94.3(5) . . ?
O5 Al5 O3 92.2(6) . . ?
O5 Al5 O7 95.6(5) . . ?
O5 Al5 O8 77.2(5) . . ?
O8 Al5 O3 95.4(5) . . ?
O8 Al5 O7 94.3(5) . . ?
O5 Al6 O8 77.2(5) . . ?
O5 Al6 O9 93.6(5) . . ?
O5 Al6 O13 94.4(5) . . ?
O5 Al6 O14 172.6(5) . . ?
O5 Al6 O15 95.5(4) . . ?
O8 Al6 O9 95.3(5) . . ?
O8 Al6 O15 93.8(4) . . ?
O9 Al6 O15 168.4(5) . . ?
O13 Al6 O8 168.6(5) . . ?
O13 Al6 O9 92.9(5) . . ?
O13 Al6 O15 79.2(4) . . ?
O14 Al6 O8 96.3(4) . . ?
O14 Al6 O9 90.3(5) . . ?
O14 Al6 O13 91.6(5) . . ?
O14 Al6 O15 81.4(4) . . ?
O12 Al7 O15 95.2(4) . . ?
O12 Al7 O18 90.5(5) . . ?
O12 Al7 O19 90.6(5) . . ?
O12 Al7 O20 175.5(5) . . ?
O13 Al7 O12 91.2(5) . . ?
O13 Al7 O15 81.1(4) . . ?
O13 Al7 O18 174.7(5) . . ?
O13 Al7 O19 92.0(5) . . ?
O13 Al7 O20 88.3(5) . . ?
O18 Al7 O15 93.8(5) . . ?
O18 Al7 O19 93.0(5) . . ?
O18 Al7 O20 89.6(5) . . ?
O19 Al7 O15 171.1(5) . . ?
O20 Al7 O15 80.4(4) . . ?
O20 Al7 O19 93.9(5) . . ?
O14 Al8 O15 81.7(4) . . ?
O14 Al8 O22 91.0(4) . . ?
O20 Al8 O14 91.0(4) . . ?
O20 Al8 O15 80.7(4) . . ?
O20 Al8 O21 170.8(5) . . ?
O20 Al8 O22 94.0(4) . . ?
O20 Al8 O23 93.7(5) . . ?
O21 Al8 O14 97.2(5) . . ?
O21 Al8 O15 96.3(5) . . ?
O21 Al8 O22 90.1(5) . . ?
O22 Al8 O15 170.8(5) . . ?
O23 Al8 O14 173.9(5) . . ?
O23 Al8 O15 95.2(5) . . ?
O23 Al8 O21 77.8(5) . . ?
O23 Al8 O22 92.6(5) . . ?
Al5 O2 Al3 101.4(5) . . ?
Al5 O4 Al5 105.2(8) . 7_575 ?
Al6 O5 Al5 104.2(5) . . ?
Al2 O6 Al3 132.6(6) . . ?
Al3 O7 Al5 95.1(5) . 7_575 ?
Al3 O7 Al5 95.1(5) . . ?
Al4 O7 Al3 119.2(8) . . ?
Al4 O7 Al5 123.6(5) . 7_575 ?
Al4 O7 Al5 123.6(5) . . ?
Al5 O7 Al5 92.8(6) 7_575 . ?
Al5 O8 Al6 100.3(5) . . ?
Al2 O11 Al2 97.8(7) . 7_575 ?
Al2 O12 Al7 135.5(6) . . ?
Al6 O13 Al7 104.9(5) . . ?
Al6 O14 Al8 103.6(5) . . ?
Al4 O15 Al6 122.9(5) . . ?
Al4 O15 Al7 119.6(5) . . ?
Al4 O15 Al8 123.6(5) . . ?
Al7 O15 Al6 94.7(4) . . ?
Al7 O15 Al8 95.3(4) . . ?
Al8 O15 Al6 93.3(4) . . ?
Al2 O16 Al1 94.4(5) 7_575 . ?
Al2 O16 Al1 94.4(5) . . ?
Al2 O16 Al2 94.4(6) 7_575 . ?
Al4 O16 Al1 121.9(7) . . ?
Al4 O16 Al2 122.2(5) . . ?
Al4 O16 Al2 122.2(5) . 7_575 ?
Al2 O17 Al1 98.7(5) . . ?
Al1 O18 Al7 133.8(6) . . ?
Al8 O20 Al7 103.5(5) . . ?
Al8 O21 Al8 101.0(7) . 7_575 ?
Al8 O23 Al8 101.5(7) 7_575 . ?
W6 O27 W1 152.5(6) . . ?
W7 O28 W6 123.2(5) . . ?
W1 O30 W1 152.6(9) 7_565 . ?
W1 O31 W3 122.9(6) . . ?
W1 O32 W2 123.1(5) . . ?
W7 O33 W6 90.0(4) . . ?
W7 O33 W6 90.0(4) 7_565 . ?
W7 O33 W7 90.5(4) . 7_565 ?
P1 O33 W6 125.0(8) . . ?
P1 O33 W7 125.2(4) . 7_565 ?
P1 O33 W7 125.2(4) . . ?
W7 O34 W7 124.9(8) 7_565 . ?
W3 O36 W7 150.3(6) . . ?
W2 O37 W1 88.9(3) . . ?
W2 O37 W3 89.2(3) . . ?
W3 O37 W1 88.7(3) . . ?
P1 O37 W1 125.6(5) . . ?
P1 O37 W2 126.2(5) . . ?
P1 O37 W3 126.3(5) . . ?
W2 O38 W2 151.5(8) . 7_565 ?
W2 O40 W3 123.7(6) . . ?
W4 O42 W2 151.6(6) . . ?
W5 O43 W3 150.0(6) . . ?
W5 O44 W4 89.1(4) 7_565 . ?
W5 O44 W4 89.1(4) . . ?
W5 O44 W5 89.3(4) . 7_565 ?
P1 O44 W4 126.0(7) . . ?
P1 O44 W5 125.8(4) . . ?
P1 O44 W5 125.8(4) . 7_565 ?
W7 O45 W5 151.1(6) . . ?
W5 O46 W5 123.4(8) 7_565 . ?
W4 O48 W5 123.7(6) . . ?

loop_
_geom_bond_atom_site_label_1
_geom_bond_atom_site_label_2
_geom_bond_distance
_geom_bond_site_symmetry_2
_geom_bond_publ_flag
W1 O27 1.912(10) . ?
W1 O29 1.697(11) . ?
W1 O30 1.903(4) . ?
W1 O31 1.897(12) . ?
W1 O32 1.906(10) . ?
W1 O37 2.439(9) . ?
W2 O32 1.945(11) . ?
W2 O37 2.397(9) . ?
W2 O38 1.897(4) . ?
W2 O39 1.721(10) . ?
W2 O40 1.873(11) . ?
W2 O42 1.917(11) . ?
W3 O31 1.952(12) . ?
W3 O36 1.888(10) . ?
W3 O37 2.399(10) . ?
W3 O40 1.946(10) . ?
W3 O41 1.678(12) . ?
W3 O43 1.955(12) . ?
W4 O42 1.891(11) 7_565 ?
W4 O42 1.891(11) . ?
W4 O44 2.410(13) . ?
W4 O48 1.889(12) 7_565 ?
W4 O48 1.889(12) . ?
W4 O49 1.704(16) . ?
W5 O43 1.875(12) . ?
W5 O44 2.404(9) . ?
W5 O45 1.901(10) . ?
W5 O46 1.920(7) . ?
W5 O47 1.691(12) . ?
W5 O48 1.939(11) . ?
W6 O25 1.71(2) . ?
W6 O26 1.707(16) . ?
W6 O27 1.888(11) . ?
W6 O27 1.888(11) 7_565 ?
W6 O28 1.955(11) 7_565 ?
W6 O28 1.955(11) . ?
W6 O33 2.419(14) . ?
W7 O28 1.896(10) . ?
W7 O33 2.373(9) . ?
W7 O34 1.902(7) . ?
W7 O35 1.693(10) . ?
W7 O36 1.922(10) . ?
W7 O45 1.887(10) . ?
P1 O33 1.555(13) . ?
P1 O37 1.544(10) 7_565 ?
P1 O37 1.544(10) . ?
P1 O44 1.527(13) . ?
Al1 O16 1.970(14) . ?
Al1 O17 1.909(11) . ?
Al1 O17 1.909(11) 7_575 ?
Al1 O18 1.862(11) 7_575 ?
Al1 O18 1.862(11) . ?
Al1 O24 1.902(15) . ?
Al2 O6 1.871(11) . ?
Al2 O10 1.916(11) . ?
Al2 O11 1.904(10) . ?
Al2 O12 1.846(10) . ?
Al2 O16 1.955(10) . ?
Al2 O17 1.885(11) . ?
Al3 O1 1.891(15) . ?
Al3 O2 1.909(11) . ?
Al3 O2 1.909(11) 7_575 ?
Al3 O6 1.904(11) 7_575 ?
Al3 O6 1.904(11) . ?
Al3 O7 1.946(15) . ?
Al4 O7 1.796(14) . ?
Al4 O15 1.800(10) 7_575 ?
Al4 O15 1.800(10) . ?
Al4 O16 1.852(15) . ?
Al5 O2 1.870(10) . ?
Al5 O3 1.943(11) . ?
Al5 O4 1.838(10) . ?
Al5 O5 1.844(12) . ?
Al5 O7 2.017(10) . ?
Al5 O8 1.880(10) . ?
Al6 O5 1.829(10) . ?
Al6 O8 1.896(11) . ?
Al6 O9 1.922(11) . ?
Al6 O13 1.863(11) . ?
Al6 O14 1.850(10) . ?
Al6 O15 2.043(10) . ?
Al7 O12 1.867(10) . ?
Al7 O13 1.864(11) . ?
Al7 O15 1.972(10) . ?
Al7 O18 1.884(11) . ?
Al7 O19 1.898(11) . ?
Al7 O20 1.889(10) . ?
Al8 O14 1.889(10) . ?
Al8 O15 1.998(10) . ?
Al8 O20 1.848(10) . ?
Al8 O21 1.880(10) . ?
Al8 O22 1.962(10) . ?
Al8 O23 1.874(10) . ?

loop_
_platon_squeeze_void_nr
_platon_squeeze_void_average_x
_platon_squeeze_void_average_y
_platon_squeeze_void_average_z
_platon_squeeze_void_volume
_platon_squeeze_void_count_electrons
_platon_squeeze_void_content
1 -0.006 -0.020 0.337 4131 1972 '96 H2O'
